data_2015358
loop_
_publ_author_name
'Borowiak, Teresa'
'Dutkiewicz, Grzegorz'
'Spycha\/la, Jaros\/law'

_publ_section_title
;
 Molecular packing in
 (5-methyl-2,4-dioxo-1,2,3,4-tetrahydropyrimidin-1-yl)acetamide
;
_journal_coeditor_code GD3012
_journal_issue 6
_journal_name_full 'Acta Crystallographica Section C'
_journal_page_first o344
_journal_page_last o345
_journal_paper_doi 10.1107/S0108270106015460
_journal_volume 62
_journal_year 2006
_chemical_formula_iupac 'C7 H9 N3 O3'
_chemical_formula_moiety 'C7 H9 N3 O3'
_chemical_formula_sum 'C7 H9 N3 O3'
_chemical_formula_weight 183.17
_chemical_name_common (1-thyminyl)acetamide
_chemical_name_systematic
;
(1-thyminyl)acetamide(5-methyl-2,4-dioxo-1,2,3,4-
tetrahydropyrimidin-1-yl)acetamide
;
_space_group_IT_number 14
_symmetry_cell_setting monoclinic
_symmetry_space_group_name_Hall '-P 2ybc'
_symmetry_space_group_name_H-M 'P 1 21/c 1'
_atom_sites_solution_hydrogens geom
_atom_sites_solution_primary direct
_atom_sites_solution_secondary difmap
_audit_creation_method SHELXL-97
_cell_angle_alpha 90.00
_cell_angle_beta 92.9230(10)
_cell_angle_gamma 90.00
_cell_formula_units_Z 4
_cell_length_a 8.03880(10)
_cell_length_b 6.14760(10)
_cell_length_c 15.83900(10)
_cell_measurement_reflns_used 35533
_cell_measurement_temperature 100.0(10)
_cell_measurement_theta_max 30
_cell_measurement_theta_min 3.52
_cell_volume 781.734(17)
_computing_cell_refinement 'CrysAlis CCD'
_computing_data_collection 'CrysAlis CCD (Oxford Diffraction, 2004)'
_computing_data_reduction 'CrysAlis RED (Oxford Diffraction, 2004)'
_computing_molecular_graphics 'Stereochemical Workstation Operation Manual (Siemens, 1989)'
_computing_publication_material SHELXL97
_computing_structure_refinement 'SHELXL97 (Sheldrick, 1997)'
_computing_structure_solution 'SHELXS97 (Sheldrick, 1990)'
_diffrn_ambient_temperature 100.0(10)
_diffrn_measured_fraction_theta_full 0.999
_diffrn_measured_fraction_theta_max 0.999
_diffrn_measurement_device_type 'Kuma KM-4 CCD four-circle'
_diffrn_measurement_method \w
_diffrn_radiation_monochromator graphite
_diffrn_radiation_source 'fine-focus sealed tube'
_diffrn_radiation_type MoK\a
_diffrn_radiation_wavelength 0.71073
_diffrn_reflns_av_R_equivalents 0.0562
_diffrn_reflns_av_sigmaI/netI 0.0199
_diffrn_reflns_limit_h_max 11
_diffrn_reflns_limit_h_min -11
_diffrn_reflns_limit_k_max 8
_diffrn_reflns_limit_k_min -8
_diffrn_reflns_limit_l_max 22
_diffrn_reflns_limit_l_min -22
_diffrn_reflns_number 30900
_diffrn_reflns_theta_full 30.00
_diffrn_reflns_theta_max 30.00
_diffrn_reflns_theta_min 3.52
_diffrn_standards_number 0
_exptl_absorpt_coefficient_mu 0.124
_exptl_absorpt_correction_type none
_exptl_crystal_colour colourless
_exptl_crystal_density_diffrn 1.556
_exptl_crystal_density_method 'not measured'
_exptl_crystal_description prism
_exptl_crystal_F_000 384
_exptl_crystal_size_max 0.55
_exptl_crystal_size_mid 0.25
_exptl_crystal_size_min 0.10
_refine_diff_density_max 0.416
_refine_diff_density_min -0.265
_refine_ls_extinction_coef 0.021(4)
_refine_ls_extinction_expression Fc^*^=kFc[1+0.001xFc^2^\l^3^/sin(2\q)]^-1/4^
_refine_ls_extinction_method SHELXL97
_refine_ls_goodness_of_fit_ref 1.063
_refine_ls_hydrogen_treatment refall
_refine_ls_matrix_type full
_refine_ls_number_parameters 155
_refine_ls_number_reflns 2287
_refine_ls_number_restraints 0
_refine_ls_restrained_S_all 1.063
_refine_ls_R_factor_all 0.0367
_refine_ls_R_factor_gt 0.0363
_refine_ls_shift/su_max 0.000
_refine_ls_shift/su_mean 0.000
_refine_ls_structure_factor_coef Fsqd
_refine_ls_weighting_details 'calc w=1/[\s^2^(Fo^2^)+(0.0479P)^2^+0.3534P] where P=(Fo^2^+2Fc^2^)/3'
_refine_ls_weighting_scheme calc
_refine_ls_wR_factor_gt 0.0939
_refine_ls_wR_factor_ref 0.0942
_reflns_number_gt 2262
_reflns_number_total 2287
_reflns_threshold_expression I>2\s(I)
_cod_data_source_file gd3012.cif
_cod_data_source_block I
_cod_original_cell_volume 781.74(2)
_cod_original_sg_symbol_H-M 'P 21/c'
_cod_database_code 2015358
_cod_database_fobs_code 2015358

loop_
_symmetry_equiv_pos_as_xyz
'x, y, z'
'-x, y+1/2, -z+1/2'
'-x, -y, -z'
'x, -y-1/2, z-1/2'

loop_
_atom_site_type_symbol
_atom_site_label
_atom_site_fract_x
_atom_site_fract_y
_atom_site_fract_z
_atom_site_U_iso_or_equiv
_atom_site_adp_type
_atom_site_calc_flag
_atom_site_occupancy
N N1 0.20032(9) 0.17468(12) 0.40450(5) 0.01045(16) Uani d 1
C C11 0.02801(10) 0.25259(15) 0.40099(5) 0.01133(17) Uani d 1
H H11A -0.0418(17) 0.134(2) 0.3818(9) 0.016(3) Uiso d 1
H H11B -0.0029(16) 0.298(2) 0.4575(8) 0.015(3) Uiso d 1
C C12 0.00604(10) 0.43807(14) 0.33698(5) 0.01108(17) Uani d 1
O O12 0.09113(8) 0.44495(11) 0.27405(4) 0.01392(16) Uani d 1
N N12 -0.11265(10) 0.58350(14) 0.35248(5) 0.01517(17) Uani d 1
H H12A -0.1341(19) 0.690(3) 0.3143(10) 0.024(4) Uiso d 1
H H12B -0.167(2) 0.573(3) 0.3995(11) 0.034(4) Uiso d 1
C C2 0.31875(10) 0.30289(14) 0.44480(5) 0.00998(17) Uani d 1
O O2 0.28183(8) 0.47192(11) 0.48271(4) 0.01277(15) Uani d 1
N N3 0.48048(8) 0.23458(12) 0.44053(5) 0.01036(16) Uani d 1
H H3 0.5603(19) 0.322(3) 0.4685(9) 0.025(4) Uiso d 1
C C4 0.53446(10) 0.04796(14) 0.39965(5) 0.01024(17) Uani d 1
O O4 0.68339(8) 0.00082(12) 0.40276(4) 0.01429(16) Uani d 1
C C5 0.40329(10) -0.07795(14) 0.35600(5) 0.01090(17) Uani d 1
C C51 0.45245(11) -0.27430(15) 0.30725(6) 0.01506(18) Uani d 1
H H51A 0.5310(19) -0.232(3) 0.2654(10) 0.026(4) Uiso d 1
H H51B 0.5117(18) -0.382(3) 0.3456(9) 0.022(3) Uiso d 1
H H51C 0.3525(19) -0.345(3) 0.2787(9) 0.024(4) Uiso d 1
C C6 0.24417(10) -0.00998(14) 0.36052(5) 0.01097(17) Uani d 1
H H6 0.1519(17) -0.084(2) 0.3324(9) 0.017(3) Uiso d 1

loop_
_atom_site_aniso_label
_atom_site_aniso_U_11
_atom_site_aniso_U_22
_atom_site_aniso_U_33
_atom_site_aniso_U_12
_atom_site_aniso_U_13
_atom_site_aniso_U_23
N1 0.0069(3) 0.0115(3) 0.0129(3) -0.0002(2) -0.0003(2) -0.0010(2)
C11 0.0061(3) 0.0140(4) 0.0139(4) 0.0004(3) 0.0006(3) 0.0007(3)
C12 0.0077(3) 0.0128(4) 0.0126(4) -0.0008(3) -0.0011(3) -0.0009(3)
O12 0.0117(3) 0.0171(3) 0.0132(3) 0.0005(2) 0.0025(2) 0.0002(2)
N12 0.0124(3) 0.0170(4) 0.0164(4) 0.0046(3) 0.0032(3) 0.0018(3)
C2 0.0082(3) 0.0115(4) 0.0102(3) -0.0006(3) 0.0004(3) 0.0014(3)
O2 0.0105(3) 0.0125(3) 0.0154(3) -0.0002(2) 0.0013(2) -0.0029(2)
N3 0.0069(3) 0.0118(3) 0.0123(3) -0.0009(2) -0.0003(2) -0.0014(2)
C4 0.0094(4) 0.0111(4) 0.0104(3) -0.0002(3) 0.0015(3) 0.0016(3)
O4 0.0080(3) 0.0168(3) 0.0182(3) 0.0011(2) 0.0017(2) -0.0003(2)
C5 0.0105(4) 0.0107(4) 0.0115(3) -0.0007(3) 0.0007(3) 0.0001(3)
C51 0.0139(4) 0.0128(4) 0.0186(4) 0.0000(3) 0.0020(3) -0.0037(3)
C6 0.0104(4) 0.0110(4) 0.0115(4) -0.0011(3) -0.0007(3) -0.0002(3)

loop_
_atom_type_symbol
_atom_type_description
_atom_type_scat_dispersion_real
_atom_type_scat_dispersion_imag
_atom_type_scat_source
C C 0.0033 0.0016 'International Tables Vol C Tables 4.2.6.8 and 6.1.1.4'
H H 0.0000 0.0000 'International Tables Vol C Tables 4.2.6.8 and 6.1.1.4'
N N 0.0061 0.0033 'International Tables Vol C Tables 4.2.6.8 and 6.1.1.4'
O O 0.0106 0.0060 'International Tables Vol C Tables 4.2.6.8 and 6.1.1.4'

loop_
_geom_angle_atom_site_label_1
_geom_angle_atom_site_label_2
_geom_angle_atom_site_label_3
_geom_angle
C2 N1 C6 121.13(7)
C2 N1 C11 117.62(7)
C6 N1 C11 120.86(7)
N1 C11 C12 110.24(7)
N1 C11 H11A 107.5(8)
C12 C11 H11A 108.1(8)
N1 C11 H11B 110.0(8)
C12 C11 H11B 111.5(8)
H11A C11 H11B 109.5(11)
O12 C12 N12 123.56(8)
O12 C12 C11 120.60(8)
N12 C12 C11 115.80(7)
C12 N12 H12A 118.4(10)
C12 N12 H12B 119.7(11)
H12A N12 H12B 122.0(15)
O2 C2 N1 121.93(8)
O2 C2 N3 122.00(8)
N1 C2 N3 116.07(7)
C2 N3 C4 126.30(7)
C2 N3 H3 115.6(10)
C4 N3 H3 118.1(10)
O4 C4 N3 119.96(8)
O4 C4 C5 125.04(8)
N3 C4 C5 115.00(7)
C6 C5 C4 118.40(8)
C6 C5 C51 123.53(8)
C4 C5 C51 118.06(7)
C5 C51 H51A 109.3(9)
C5 C51 H51B 110.5(9)
H51A C51 H51B 106.7(12)
C5 C51 H51C 110.9(9)
H51A C51 H51C 110.1(12)
H51B C51 H51C 109.4(12)
C5 C6 N1 123.05(8)
C5 C6 H6 122.6(8)
N1 C6 H6 114.3(8)

loop_
_geom_bond_atom_site_label_1
_geom_bond_atom_site_label_2
_geom_bond_distance
N1 C2 1.3686(11)
N1 C6 1.3869(11)
N1 C11 1.4640(10)
C11 C12 1.5301(12)
C11 H11A 0.959(14)
C11 H11B 0.981(13)
C12 O12 1.2380(10)
C12 N12 1.3394(11)
N12 H12A 0.901(16)
N12 H12B 0.887(17)
C2 O2 1.2436(11)
C2 N3 1.3711(10)
N3 C4 1.3972(11)
N3 H3 0.931(16)
C4 O4 1.2304(10)
C4 C5 1.4542(12)
C5 C6 1.3510(11)
C5 C51 1.4968(12)
C51 H51A 0.974(16)
C51 H51B 1.003(15)
C51 H51C 1.002(15)
C6 H6 0.961(14)

loop_
_geom_hbond_atom_site_label_D
_geom_hbond_atom_site_label_H
_geom_hbond_atom_site_label_A
_geom_hbond_site_symmetry_A
_geom_hbond_distance_DH
_geom_hbond_distance_HA
_geom_hbond_distance_DA
_geom_hbond_angle_DHA
N3 H3 O2 3_666 0.93(2) 1.93(2) 2.8550(10) 173.0(10)
N12 H12B O2 3_566 0.89(2) 2.14(2) 3.0240(10) 175(2)
N12 H12A O12 2 0.90(2) 2.14(2) 3.0030(10) 160.0(10)
C6 H6 O12 2_545 0.960(10) 2.520(10) 3.3620(10) 146.0(10)
C11 H11A O4 1_455 0.960(10) 2.400(10) 3.1750(10) 138.0(10)

loop_
_geom_torsion_atom_site_label_1
_geom_torsion_atom_site_label_2
_geom_torsion_atom_site_label_3
_geom_torsion_atom_site_label_4
_geom_torsion
C2 N1 C11 C12 74.19(9)
C6 N1 C11 C12 -98.82(9)
N1 C11 C12 O12 30.62(11)
N1 C11 C12 N12 -151.50(8)
C6 N1 C2 O2 178.17(8)
C11 N1 C2 O2 5.18(12)
C6 N1 C2 N3 -1.52(12)
C11 N1 C2 N3 -174.50(7)
O2 C2 N3 C4 -179.99(8)
N1 C2 N3 C4 -0.31(12)
C2 N3 C4 O4 -177.66(8)
C2 N3 C4 C5 2.01(12)
O4 C4 C5 C6 177.72(8)
N3 C4 C5 C6 -1.93(11)
O4 C4 C5 C51 -3.23(13)
N3 C4 C5 C51 177.12(7)
C4 C5 C6 N1 0.31(13)
C51 C5 C6 N1 -178.68(8)
C2 N1 C6 C5 1.53(13)
C11 N1 C6 C5 174.29(8)

loop_
_cod_related_entry_id
_cod_related_entry_database
_cod_related_entry_code
1 ChemSpider 13445873
